data_7055386
loop_
_publ_author_name
'Simpson, Peter V.'
'Skelton, Brian W.'
'Raiteri, Paolo'
'Massi, Massimiliano'

_publ_section_title
;
 Photophysical and photochemical studies of tricarbonyl rhenium(i)
 N-heterocyclic carbene complexes containing azide and triazolate ligands
;
_journal_issue 7
_journal_name_full 'New J. Chem.'
_journal_page_first 5797
_journal_paper_doi 10.1039/C5NJ03301B
_journal_volume 40
_journal_year 2016
_chemical_formula_moiety 'C19 H16 N7 O3 Re, 0.687(C H2 Cl2)'
_chemical_formula_sum 'C19.69 H17.37 Cl1.37 N7 O3 Re'
_chemical_formula_weight 634.82
_space_group_IT_number 2
_symmetry_cell_setting triclinic
_symmetry_Int_Tables_number 2
_symmetry_space_group_name_Hall '-P 1'
_symmetry_space_group_name_H-M 'P -1'
_atom_sites_solution_hydrogens geom
_audit_creation_date 2014-12-22T12:30:24-00:00
_audit_creation_method 'WinGX routine CIF_UPDATE'
_audit_update_record
;
2016-02-18 deposited with the CCDC.
2016-02-22 downloaded from the CCDC.
;
_cell_angle_alpha 81.412(2)
_cell_angle_beta 77.239(2)
_cell_angle_gamma 75.665(2)
_cell_formula_units_Z 2
_cell_length_a 7.7716(2)
_cell_length_b 11.1256(3)
_cell_length_c 15.1208(3)
_cell_measurement_reflns_used 17606
_cell_measurement_temperature 100(2)
_cell_measurement_theta_max 36.809
_cell_measurement_theta_min 2.343
_cell_volume 1229.19(5)
_computing_cell_refinement
;
        CrysAlisPro, Agilent Technologies,
        Version 1.171.33.52 (release 06-11-2009 CrysAlis171 .NET)
        (compiled Nov  6 2009,16:24:50)
;
_computing_data_collection
;
        CrysAlisPro, Agilent Technologies,
        Version 1.171.33.52 (release 06-11-2009 CrysAlis171 .NET)
        (compiled Nov  6 2009,16:24:50)
;
_computing_data_reduction
;
        CrysAlisPro, Agilent Technologies,
        Version 1.171.33.52 (release 06-11-2009 CrysAlis171 .NET)
        (compiled Nov  6 2009,16:24:50)
;
_computing_molecular_graphics 'Diamond (Brandenburg, K., (1999)'
_computing_publication_material 'WinGX (Farrugia, L. J. 1999)'
_computing_structure_refinement 'SHELXL-2014/7 (Sheldrick, 2014)'
_computing_structure_solution 'SIR92 (Altomare et al., 1994)'
_diffrn_ambient_temperature 100(2)
_diffrn_detector 'CCD plate'
_diffrn_detector_area_resol_mean 16.0009
_diffrn_measured_fraction_theta_full 0.998
_diffrn_measured_fraction_theta_max 0.999
_diffrn_measurement_device 'four-circle diffractometer'
_diffrn_measurement_device_type 'Oxford Diffraction Xcalibur diffractometer'
_diffrn_measurement_method '\w scans'
_diffrn_orient_matrix_UB_11 -0.0161207
_diffrn_orient_matrix_UB_12 0.0085101
_diffrn_orient_matrix_UB_13 0.0469285
_diffrn_orient_matrix_UB_21 0.0404134
_diffrn_orient_matrix_UB_22 -0.0637935
_diffrn_orient_matrix_UB_23 0.0098003
_diffrn_orient_matrix_UB_31 0.0855587
_diffrn_orient_matrix_UB_32 0.0152248
_diffrn_orient_matrix_UB_33 -0.0061983
_diffrn_radiation_monochromator graphite
_diffrn_radiation_probe x-ray
_diffrn_radiation_type MoK\a
_diffrn_radiation_wavelength 0.71073
_diffrn_reflns_av_R_equivalents 0.03
_diffrn_reflns_av_unetI/netI 0.0487
_diffrn_reflns_Laue_measured_fraction_full 0.998
_diffrn_reflns_Laue_measured_fraction_max 0.999
_diffrn_reflns_limit_h_max 9
_diffrn_reflns_limit_h_min -9
_diffrn_reflns_limit_k_max 14
_diffrn_reflns_limit_k_min -14
_diffrn_reflns_limit_l_max 19
_diffrn_reflns_limit_l_min -19
_diffrn_reflns_number 24551
_diffrn_reflns_point_group_measured_fraction_full 0.998
_diffrn_reflns_point_group_measured_fraction_max 0.999
_diffrn_reflns_theta_full 25.242
_diffrn_reflns_theta_max 26.997
_diffrn_reflns_theta_min 2.462
_diffrn_source 'Enhance (Mo) X-ray Source'
_exptl_absorpt_coefficient_mu 5.125
_exptl_absorpt_correction_T_max 0.655
_exptl_absorpt_correction_T_min 0.231
_exptl_absorpt_correction_type analytical
_exptl_absorpt_process_details
;
    CrysAlisPro, Agilent Technologies,
Analytical numeric absorption correction using a multifaceted crystal
               model based on expressions derived by R.C. Clark & J.S.
        (Clark, R. C. & Reid, J. S. (1995). Acta Cryst. A51, 887-897)

;
_exptl_crystal_colour yellow
_exptl_crystal_density_diffrn 1.715
_exptl_crystal_description plate
_exptl_crystal_F_000 614
_exptl_crystal_size_max 0.5
_exptl_crystal_size_mid 0.2
_exptl_crystal_size_min 0.09
_refine_diff_density_max 3.35
_refine_diff_density_min -0.923
_refine_diff_density_rms 0.178
_refine_ls_extinction_method none
_refine_ls_goodness_of_fit_ref 1.121
_refine_ls_hydrogen_treatment constr
_refine_ls_matrix_type full
_refine_ls_number_parameters 316
_refine_ls_number_reflns 5344
_refine_ls_number_restraints 12
_refine_ls_restrained_S_all 1.127
_refine_ls_R_factor_all 0.035
_refine_ls_R_factor_gt 0.0341
_refine_ls_shift/su_max 0.002
_refine_ls_shift/su_mean 0
_refine_ls_structure_factor_coef Fsqd
_refine_ls_weighting_details 'w=1/[\s^2^(Fo^2^)+(0.0504P)^2^+5.6345P] where P=(Fo^2^+2Fc^2^)/3'
_refine_ls_weighting_scheme calc
_refine_ls_wR_factor_gt 0.0922
_refine_ls_wR_factor_ref 0.0929
_reflns_number_gt 5197
_reflns_number_total 5344
_reflns_threshold_expression 'I > 2\s(I)'
_cod_data_source_file c5nj03301b2.cif
_cod_data_source_block mxm136
_cod_depositor_comments 'Adding full bibliography for 7055385--7055388.cif.'
_cod_original_cell_volume 1229.20(5)
_cod_database_code 7055386

loop_
_symmetry_equiv_pos_as_xyz
'x, y, z'
'-x, -y, -z'

loop_
_atom_site_label
_atom_site_type_symbol
_atom_site_fract_x
_atom_site_fract_y
_atom_site_fract_z
_atom_site_U_iso_or_equiv
_atom_site_adp_type
_atom_site_occupancy
_atom_site_calc_flag
_atom_site_disorder_assembly
_atom_site_disorder_group
Re1 Re 0.64920(2) 0.55343(2) 0.67431(2) 0.02059(8) Uani 1 d . .
C101 C 0.4538(7) 0.5328(5) 0.6189(3) 0.0248(10) Uani 1 d . .
O101 O 0.3457(6) 0.5158(5) 0.5849(3) 0.0384(10) Uani 1 d . .
C102 C 0.5968(7) 0.4239(5) 0.7695(3) 0.0261(10) Uani 1 d . .
O102 O 0.5632(6) 0.3504(4) 0.8264(3) 0.0367(9) Uani 1 d . .
C103 C 0.8155(7) 0.4317(5) 0.6002(3) 0.0263(10) Uani 1 d . .
O103 O 0.9156(6) 0.3620(4) 0.5549(3) 0.0393(10) Uani 1 d . .
N1 N 0.9619(6) 0.5583(4) 0.7863(3) 0.0233(8) Uani 1 d . .
C2 C 0.8617(6) 0.5973(5) 0.7212(3) 0.0218(9) Uani 1 d . .
N3 N 0.9238(6) 0.6983(4) 0.6748(3) 0.0231(8) Uani 1 d . .
C4 C 1.0602(7) 0.7219(5) 0.7118(4) 0.0297(11) Uani 1 d . .
H4 H 1.1237 0.7868 0.6915 0.036 Uiso 1 calc . .
C5 C 1.0828(7) 0.6347(6) 0.7814(4) 0.0304(11) Uani 1 d . .
H5 H 1.1661 0.626 0.8207 0.036 Uiso 1 calc . .
C11 C 0.9340(7) 0.4573(5) 0.8554(3) 0.0249(10) Uani 1 d . .
C12 C 0.8110(7) 0.4860(5) 0.9361(3) 0.0270(10) Uani 1 d . .
C13 C 0.7767(7) 0.3874(6) 0.9998(3) 0.0297(11) Uani 1 d . .
H13 H 0.6917 0.4042 1.0546 0.036 Uiso 1 calc . .
C14 C 0.8622(9) 0.2654(6) 0.9859(4) 0.0358(12) Uani 1 d . .
C15 C 0.9872(8) 0.2411(6) 0.9052(4) 0.0368(13) Uani 1 d . .
H15 H 1.0479 0.1574 0.8956 0.044 Uiso 1 calc . .
C16 C 1.0248(7) 0.3362(5) 0.8386(4) 0.0305(11) Uani 1 d . .
C17 C 0.7176(8) 0.6191(6) 0.9523(4) 0.0314(11) Uani 1 d . .
H17A H 0.7593 0.6751 0.8999 0.047 Uiso 1 calc . .
H17B H 0.5864 0.6289 0.9601 0.047 Uiso 1 calc . .
H17C H 0.7463 0.6397 1.0073 0.047 Uiso 1 calc . .
C18 C 0.8228(11) 0.1592(7) 1.0566(5) 0.0514(18) Uani 1 d . .
H18A H 0.8956 0.08 1.0351 0.077 Uiso 1 calc . .
H18B H 0.8533 0.1703 1.1139 0.077 Uiso 1 calc . .
H18C H 0.6941 0.1586 1.0665 0.077 Uiso 1 calc . .
C19 C 1.1583(8) 0.3061(6) 0.7510(4) 0.0370(13) Uani 1 d . .
H19A H 1.1688 0.3835 0.7118 0.055 Uiso 1 calc . .
H19B H 1.2769 0.2634 0.7651 0.055 Uiso 1 calc . .
H19C H 1.1155 0.2518 0.7193 0.055 Uiso 1 calc . .
N21 N 0.7213(6) 0.7124(4) 0.5816(3) 0.0232(8) Uani 1 d . .
C22 C 0.8490(7) 0.7620(5) 0.6005(3) 0.0242(10) Uani 1 d . .
N23 N 0.9076(6) 0.8600(4) 0.5580(3) 0.0285(9) Uani 1 d . .
C24 C 0.8315(8) 0.9162(5) 0.4867(4) 0.0332(12) Uani 1 d . .
H24 H 0.869 0.9878 0.4535 0.04 Uiso 1 calc . .
C25 C 0.7004(8) 0.8735(5) 0.4600(4) 0.0329(12) Uani 1 d . .
H25 H 0.6483 0.9138 0.4091 0.039 Uiso 1 calc . .
C26 C 0.6481(7) 0.7705(5) 0.5097(3) 0.0279(11) Uani 1 d . .
H26 H 0.5577 0.7395 0.4929 0.034 Uiso 1 calc . .
N11 N 0.4750(6) 0.6998(4) 0.7572(3) 0.0261(9) Uani 1 d . .
N12 N 0.4223(6) 0.8044(4) 0.7286(3) 0.0277(9) Uani 1 d . .
N13 N 0.3615(9) 0.9068(5) 0.7030(4) 0.0487(14) Uani 1 d . .
Cl11 Cl 0.6784(15) 1.1384(10) 0.6694(6) 0.064(2) Uani 0.408(8) d A 1
Cl12 Cl 0.7437(11) 0.9436(6) 0.8188(6) 0.102(3) Uani 0.408(8) d A 1
C10 C 0.601(2) 1.0724(13) 0.7803(10) 0.051(4) Uani 0.408(8) d A 1
H10A H 0.5782 1.1364 0.8231 0.061 Uiso 0.408(8) calc A 1
H10B H 0.4847 1.0509 0.7816 0.061 Uiso 0.408(8) calc A 1
Cl21 Cl 0.9083(16) 1.0462(11) 0.7541(8) 0.103(5) Uani 0.279(7) d B 2
Cl22 Cl 0.675(2) 1.1624(16) 0.6345(9) 0.064(2) Uani 0.279(7) d B 2
C20 C 0.693(3) 1.076(3) 0.7391(16) 0.054(7) Uiso 0.279(7) d B 2
H20A H 0.6115 1.1228 0.7887 0.064 Uiso 0.279(7) calc B 2
H20B H 0.6556 0.9964 0.7409 0.064 Uiso 0.279(7) calc B 2

loop_
_atom_site_aniso_label
_atom_site_aniso_U_11
_atom_site_aniso_U_22
_atom_site_aniso_U_33
_atom_site_aniso_U_23
_atom_site_aniso_U_13
_atom_site_aniso_U_12
Re1 0.02208(11) 0.02539(12) 0.01539(11) -0.00146(7) -0.00482(7) -0.00655(8)
C101 0.022(2) 0.034(3) 0.018(2) -0.0020(19) -0.0018(18) -0.009(2)
O101 0.034(2) 0.063(3) 0.025(2) -0.0071(19) -0.0088(17) -0.019(2)
C102 0.030(3) 0.031(3) 0.021(2) -0.003(2) -0.0073(19) -0.011(2)
O102 0.054(3) 0.039(2) 0.0213(19) 0.0026(17) -0.0056(17) -0.023(2)
C103 0.029(2) 0.030(3) 0.021(2) 0.000(2) -0.0059(19) -0.007(2)
O103 0.043(2) 0.040(2) 0.031(2) -0.0107(18) -0.0042(18) -0.0007(19)
N1 0.0225(19) 0.029(2) 0.020(2) 0.0005(16) -0.0068(16) -0.0077(16)
C2 0.019(2) 0.030(3) 0.017(2) -0.0033(18) -0.0047(17) -0.0046(18)
N3 0.025(2) 0.025(2) 0.020(2) 0.0000(16) -0.0053(16) -0.0070(16)
C4 0.028(3) 0.036(3) 0.028(3) -0.005(2) -0.006(2) -0.013(2)
C5 0.025(2) 0.043(3) 0.028(3) -0.004(2) -0.009(2) -0.012(2)
C11 0.025(2) 0.031(3) 0.020(2) 0.0001(19) -0.0084(18) -0.006(2)
C12 0.026(2) 0.037(3) 0.020(2) -0.003(2) -0.0097(19) -0.007(2)
C13 0.031(3) 0.042(3) 0.016(2) -0.001(2) -0.0066(19) -0.006(2)
C14 0.044(3) 0.038(3) 0.024(3) 0.000(2) -0.008(2) -0.007(3)
C15 0.041(3) 0.035(3) 0.027(3) 0.001(2) -0.006(2) 0.002(2)
C16 0.029(3) 0.036(3) 0.023(2) -0.001(2) -0.005(2) -0.003(2)
C17 0.033(3) 0.039(3) 0.023(3) -0.008(2) -0.003(2) -0.009(2)
C18 0.068(5) 0.044(4) 0.033(3) 0.007(3) -0.004(3) -0.006(3)
C19 0.037(3) 0.038(3) 0.029(3) 0.000(2) 0.001(2) -0.003(2)
N21 0.025(2) 0.027(2) 0.0158(19) -0.0013(16) -0.0035(15) -0.0032(16)
C22 0.027(2) 0.027(2) 0.017(2) -0.0036(18) -0.0021(18) -0.0048(19)
N23 0.038(2) 0.023(2) 0.024(2) -0.0018(17) -0.0015(18) -0.0090(18)
C24 0.047(3) 0.023(3) 0.026(3) 0.001(2) -0.001(2) -0.007(2)
C25 0.042(3) 0.030(3) 0.021(2) 0.003(2) -0.008(2) -0.001(2)
C26 0.030(3) 0.031(3) 0.020(2) 0.000(2) -0.007(2) -0.002(2)
N11 0.026(2) 0.031(2) 0.021(2) -0.0032(17) -0.0037(16) -0.0033(17)
N12 0.027(2) 0.035(3) 0.021(2) -0.0006(18) -0.0021(17) -0.0109(19)
N13 0.056(3) 0.033(3) 0.044(3) 0.009(2) 0.002(3) -0.003(2)
Cl11 0.062(2) 0.056(5) 0.072(6) -0.023(4) 0.013(4) -0.025(3)
Cl12 0.094(5) 0.063(4) 0.137(7) -0.002(4) -0.049(5) 0.025(3)
C10 0.051(7) 0.040(7) 0.068(8) -0.021(6) 0.001(6) -0.026(6)
Cl21 0.121(9) 0.099(8) 0.098(8) -0.037(6) -0.062(7) 0.011(6)
Cl22 0.062(2) 0.056(5) 0.072(6) -0.023(4) 0.013(4) -0.025(3)

loop_
_atom_type_symbol
_atom_type_description
_atom_type_scat_dispersion_real
_atom_type_scat_dispersion_imag
_atom_type_scat_source
C C 0.0033 0.0016 'International Tables Vol C Tables 4.2.6.8 and 6.1.1.4'
H H 0 0 'International Tables Vol C Tables 4.2.6.8 and 6.1.1.4'
N N 0.0061 0.0033 'International Tables Vol C Tables 4.2.6.8 and 6.1.1.4'
O O 0.0106 0.006 'International Tables Vol C Tables 4.2.6.8 and 6.1.1.4'
Re Re -1.0185 7.231 'International Tables Vol C Tables 4.2.6.8 and 6.1.1.4'
Cl Cl 0.1484 0.1585 'International Tables Vol C Tables 4.2.6.8 and 6.1.1.4'

loop_
_exptl_crystal_face_index_h
_exptl_crystal_face_index_k
_exptl_crystal_face_index_l
_exptl_crystal_face_perp_dist
0 0 -1 0.1047
0 0 1 0.0903
1 1 0 0.1822
-1 -1 0 0.1842
0 1 0 0.0507
0 -1 0 0.037

loop_
_geom_angle_atom_site_label_1
_geom_angle_atom_site_label_2
_geom_angle_atom_site_label_3
_geom_angle
C103 Re1 C102 90.8(2)
C103 Re1 C101 89.0(2)
C102 Re1 C101 89.5(2)
C103 Re1 C2 92.1(2)
C102 Re1 C2 98.2(2)
C101 Re1 C2 172.2(2)
C103 Re1 N21 93.72(19)
C102 Re1 N21 171.49(18)
C101 Re1 N21 97.80(19)
C2 Re1 N21 74.44(18)
C103 Re1 N11 175.88(19)
C102 Re1 N11 91.8(2)
C101 Re1 N11 94.24(19)
C2 Re1 N11 84.37(18)
N21 Re1 N11 83.30(16)
O101 C101 Re1 176.7(5)
O102 C102 Re1 178.2(5)
O103 C103 Re1 178.3(5)
C2 N1 C5 111.0(4)
C2 N1 C11 123.0(4)
C5 N1 C11 125.8(4)
N1 C2 N3 103.9(4)
N1 C2 Re1 140.4(4)
N3 C2 Re1 115.7(3)
C2 N3 C4 111.6(4)
C2 N3 C22 119.2(4)
C4 N3 C22 129.1(4)
C5 C4 N3 105.8(5)
C5 C4 H4 127.1
N3 C4 H4 127.1
C4 C5 N1 107.7(5)
C4 C5 H5 126.2
N1 C5 H5 126.2
C16 C11 C12 122.8(5)
C16 C11 N1 119.3(5)
C12 C11 N1 117.8(5)
C13 C12 C11 117.3(5)
C13 C12 C17 121.5(5)
C11 C12 C17 121.2(5)
C14 C13 C12 122.0(5)
C14 C13 H13 119
C12 C13 H13 119
C13 C14 C15 118.8(5)
C13 C14 C18 121.0(6)
C15 C14 C18 120.2(6)
C16 C15 C14 121.6(6)
C16 C15 H15 119.2
C14 C15 H15 119.2
C15 C16 C11 117.4(5)
C15 C16 C19 120.1(5)
C11 C16 C19 122.4(5)
C12 C17 H17A 109.5
C12 C17 H17B 109.5
H17A C17 H17B 109.5
C12 C17 H17C 109.5
H17A C17 H17C 109.5
H17B C17 H17C 109.5
C14 C18 H18A 109.5
C14 C18 H18B 109.5
H18A C18 H18B 109.5
C14 C18 H18C 109.5
H18A C18 H18C 109.5
H18B C18 H18C 109.5
C16 C19 H19A 109.5
C16 C19 H19B 109.5
H19A C19 H19B 109.5
C16 C19 H19C 109.5
H19A C19 H19C 109.5
H19B C19 H19C 109.5
C26 N21 C22 115.4(5)
C26 N21 Re1 127.9(4)
C22 N21 Re1 116.7(3)
N23 C22 N21 127.8(5)
N23 C22 N3 118.4(5)
N21 C22 N3 113.8(4)
C22 N23 C24 115.4(5)
N23 C24 C25 122.2(5)
N23 C24 H24 118.9
C25 C24 H24 118.9
C26 C25 C24 117.5(5)
C26 C25 H25 121.2
C24 C25 H25 121.2
N21 C26 C25 121.7(5)
N21 C26 H26 119.1
C25 C26 H26 119.1
N12 N11 Re1 124.7(4)
N13 N12 N11 176.4(6)
Cl12 C10 Cl11 115.5(10)
Cl12 C10 H10A 108.4
Cl11 C10 H10A 108.4
Cl12 C10 H10B 108.4
Cl11 C10 H10B 108.4
H10A C10 H10B 107.5
Cl21 C20 Cl22 109.6(14)
Cl21 C20 H20A 109.8
Cl22 C20 H20A 109.8
Cl21 C20 H20B 109.8
Cl22 C20 H20B 109.8
H20A C20 H20B 108.2

loop_
_geom_bond_atom_site_label_1
_geom_bond_atom_site_label_2
_geom_bond_distance
Re1 C103 1.926(5)
Re1 C102 1.930(5)
Re1 C101 1.963(5)
Re1 C2 2.118(5)
Re1 N21 2.194(4)
Re1 N11 2.196(4)
C101 O101 1.141(7)
C102 O102 1.129(7)
C103 O103 1.139(7)
N1 C2 1.344(6)
N1 C5 1.400(7)
N1 C11 1.439(7)
C2 N3 1.368(7)
N3 C4 1.396(7)
N3 C22 1.396(6)
C4 C5 1.331(8)
C4 H4 0.95
C5 H5 0.95
C11 C16 1.389(8)
C11 C12 1.399(7)
C12 C13 1.385(8)
C12 C17 1.509(8)
C13 C14 1.380(8)
C13 H13 0.95
C14 C15 1.397(8)
C14 C18 1.512(9)
C15 C16 1.386(8)
C15 H15 0.95
C16 C19 1.516(8)
C17 H17A 0.98
C17 H17B 0.98
C17 H17C 0.98
C18 H18A 0.98
C18 H18B 0.98
C18 H18C 0.98
C19 H19A 0.98
C19 H19B 0.98
C19 H19C 0.98
N21 C26 1.342(6)
N21 C22 1.347(7)
C22 N23 1.311(7)
N23 C24 1.342(7)
C24 C25 1.381(9)
C24 H24 0.95
C25 C26 1.371(8)
C25 H25 0.95
C26 H26 0.95
N11 N12 1.184(7)
N12 N13 1.163(7)
Cl11 C10 1.765(14)
Cl12 C10 1.692(14)
C10 H10A 0.99
C10 H10B 0.99
Cl21 C20 1.685(17)
Cl22 C20 1.738(17)
C20 H20A 0.99
C20 H20B 0.99

loop_
_platon_squeeze_void_nr
_platon_squeeze_void_average_x
_platon_squeeze_void_average_y
_platon_squeeze_void_average_z
_platon_squeeze_void_volume
_platon_squeeze_void_count_electrons
1 0.500 0.000 1.000 41.7 18.8
